data_1552154
loop_
_publ_author_name
'Kataoka, K.'
'Akimoto, J.'

_publ_section_title
;
 Lithium-ion conductivity and crystal structure of garnet-type solid
 electrolyte Li7-xLa3Zr2-xTaxO12 using single-crystal : structure with x =
 0.2
;
_journal_name_full 'Journal of the Ceramic Society of Japan'
_journal_page_first 521
_journal_page_last 526
_journal_paper_doi 10.2109/jcersj2.19022
_journal_volume 127
_journal_year 2019
_chemical_formula_sum 'La3 Li6.8 O12 Ta0.2 Zr1.8'
_chemical_name_common Li6.8La3Zr1.8Ta0.2O12
_chemical_name_mineral 'garnet like'
_space_group_IT_number 230
_space_group_name_Hall '-I 4bd 2c 3'
_space_group_name_H-M_alt 'I a -3 d'
_cell_angle_alpha 90
_cell_angle_beta 90
_cell_angle_gamma 90
_cell_formula_units_Z 8
_cell_length_a 12.9448(4)
_cell_length_b 12.9448(4)
_cell_length_c 12.9448(4)
_cell_volume 2169.13(12)
_diffrn_ambient_pressure 100
_diffrn_ambient_temperature 298
_cod_data_source_file Li6.8La3Zr1.8Ta0.2O12.cif
_cod_data_source_block Li6.8La3Zr1.8Ta0.2O12
_cod_original_formula_sum 'Li6.8 La3 Zr1.8 Ta0.2 O12'
_cod_database_code 1552154

loop_
_space_group_symop_id
_space_group_symop_operation_xyz
1 x,y,z
2 -x,-y,-z
3 -x+1/2,-y,z+1/2
4 x+1/2,y,-z+1/2
5 -x,y+1/2,-z+1/2
6 x,-y+1/2,z+1/2
7 x+1/2,-y+1/2,-z
8 -x+1/2,y+1/2,z
9 z,x,y
10 -z,-x,-y
11 z+1/2,-x+1/2,-y
12 -z+1/2,x+1/2,y
13 -z+1/2,-x,y+1/2
14 z+1/2,x,-y+1/2
15 -z,x+1/2,-y+1/2
16 z,-x+1/2,y+1/2
17 y,z,x
18 -y,-z,-x
19 -y,z+1/2,-x+1/2
20 y,-z+1/2,x+1/2
21 y+1/2,-z+1/2,-x
22 -y+1/2,z+1/2,x
23 -y+1/2,-z,x+1/2
24 y+1/2,z,-x+1/2
25 y+3/4,x+1/4,-z+1/4
26 -y+1/4,-x+3/4,z+3/4
27 -y+3/4,-x+3/4,-z+3/4
28 y+1/4,x+1/4,z+1/4
29 y+1/4,-x+1/4,z+3/4
30 -y+3/4,x+3/4,-z+1/4
31 -y+1/4,x+3/4,z+1/4
32 y+3/4,-x+1/4,-z+3/4
33 x+3/4,z+1/4,-y+1/4
34 -x+1/4,-z+3/4,y+3/4
35 -x+1/4,z+3/4,y+1/4
36 x+3/4,-z+1/4,-y+3/4
37 -x+3/4,-z+3/4,-y+3/4
38 x+1/4,z+1/4,y+1/4
39 x+1/4,-z+1/4,y+3/4
40 -x+3/4,z+3/4,-y+1/4
41 z+3/4,y+1/4,-x+1/4
42 -z+1/4,-y+3/4,x+3/4
43 z+1/4,-y+1/4,x+3/4
44 -z+3/4,y+3/4,-x+1/4
45 -z+1/4,y+3/4,x+1/4
46 z+3/4,-y+1/4,-x+3/4
47 -z+3/4,-y+3/4,-x+3/4
48 z+1/4,y+1/4,x+1/4
49 x+1/2,y+1/2,z+1/2
50 -x+1/2,-y+1/2,-z+1/2
51 -x,-y+1/2,z
52 x,y+1/2,-z
53 -x+1/2,y,-z
54 x+1/2,-y,z
55 x,-y,-z+1/2
56 -x,y,z+1/2
57 z+1/2,x+1/2,y+1/2
58 -z+1/2,-x+1/2,-y+1/2
59 z,-x,-y+1/2
60 -z,x,y+1/2
61 -z,-x+1/2,y
62 z,x+1/2,-y
63 -z+1/2,x,-y
64 z+1/2,-x,y
65 y+1/2,z+1/2,x+1/2
66 -y+1/2,-z+1/2,-x+1/2
67 -y+1/2,z,-x
68 y+1/2,-z,x
69 y,-z,-x+1/2
70 -y,z,x+1/2
71 -y,-z+1/2,x
72 y,z+1/2,-x
73 y+1/4,x+3/4,-z+3/4
74 -y+3/4,-x+1/4,z+1/4
75 -y+1/4,-x+1/4,-z+1/4
76 y+3/4,x+3/4,z+3/4
77 y+3/4,-x+3/4,z+1/4
78 -y+1/4,x+1/4,-z+3/4
79 -y+3/4,x+1/4,z+3/4
80 y+1/4,-x+3/4,-z+1/4
81 x+1/4,z+3/4,-y+3/4
82 -x+3/4,-z+1/4,y+1/4
83 -x+3/4,z+1/4,y+3/4
84 x+1/4,-z+3/4,-y+1/4
85 -x+1/4,-z+1/4,-y+1/4
86 x+3/4,z+3/4,y+3/4
87 x+3/4,-z+3/4,y+1/4
88 -x+1/4,z+1/4,-y+3/4
89 z+1/4,y+3/4,-x+3/4
90 -z+3/4,-y+1/4,x+1/4
91 z+3/4,-y+3/4,x+1/4
92 -z+1/4,y+1/4,-x+3/4
93 -z+3/4,y+1/4,x+3/4
94 z+1/4,-y+3/4,-x+1/4
95 -z+1/4,-y+1/4,-x+1/4
96 z+3/4,y+3/4,x+3/4

loop_
_atom_site_label
_atom_site_occupancy
_atom_site_fract_x
_atom_site_fract_y
_atom_site_fract_z
_atom_site_adp_type
_atom_site_U_iso_or_equiv
_atom_site_type_symbol
Li1 0.3270 0.652(4) 0.172(5) 0.065(4) Uiso 0.00015(10) Li
Li2 0.9600 0.250000 0.375000 0.000000 Uiso 0.0003(2) Li
La 1.0000 0.250000 0.125000 0.000000 Uiso 0.00011(5) La
ZrTa 0.9000 0.000000 0.000000 0.000000 Uiso 0.00097(4) Zr
TaZr 0.1000 0.000000 0.000000 0.000000 Uiso 0.00097(4) Ta
O 1.0 0.0539(7) 0.1493(7) -0.0316(7) Uiso 0.000010(2) O
